data_1560184
loop_
_publ_author_name
'Wang, Junhao'
'Zakrzewski, Jakub J.'
'Zychowicz, Mikolaj'
'Vieru, Veacheslav'
'Chibotaru, Liviu F.'
'Nakabayashi, Koji'
'Chorazy, Szymon'
'Ohkoshi, Shin-Ichi'

_publ_section_title
;
 Holmium(iii) molecular nanomagnets for optical thermometry exploring the
 luminescence re-absorption effect.
;
_journal_issue 2
_journal_name_full 'Chemical science'
_journal_page_first 730
_journal_page_last 741
_journal_paper_doi 10.1039/d0sc04871b
_journal_volume 12
_journal_year 2020
_chemical_formula_moiety 'C26 H24 Ir Ho N10 O6, 2(H2O)'
_chemical_formula_sum 'C26 H28 Ho Ir N10 O8'
_chemical_formula_weight 965.71
_space_group_IT_number 63
_space_group_name_Hall '-C 2c 2'
_space_group_name_H-M_alt 'C m c m'
_symmetry_cell_setting orthorhombic
_symmetry_Int_Tables_number 63
_symmetry_space_group_name_Hall '-C 2c 2'
_symmetry_space_group_name_H-M 'C m c m'
_atom_sites_solution_hydrogens mixed
_audit_conform_dict_location ftp://ftp.iucr.org/pub/cif_core.dic
_audit_conform_dict_name cif_core.dic
_audit_conform_dict_version 2.4.3
_audit_creation_date 2019-08-23T13:11:19-00:00
_audit_creation_method 'WinGX routine CIF_UPDATE'
_audit_update_record
;
2020-02-13 deposited with the CCDC.	2020-10-30 downloaded from the CCDC.
;
_cell_angle_alpha 90
_cell_angle_beta 90
_cell_angle_gamma 90
_cell_formula_units_Z 4
_cell_length_a 14.8720(3)
_cell_length_b 15.2339(3)
_cell_length_c 14.1487(3)
_cell_measurement_reflns_used 11862
_cell_measurement_temperature 100(2)
_cell_measurement_theta_max 27.095
_cell_measurement_theta_min 2.395
_cell_measurement_wavelength 0.71073
_cell_volume 3205.51(11)
_computing_molecular_graphics 'Ortep for Windows (Farrugia, 2012)'
_computing_publication_material 'WinGX publication routines (Farrugia, 2012)'
_computing_structure_refinement 'SHELXL-2018/3 (Sheldrick, 2018)'
_computing_structure_solution 'SHELXT 2014/5 (Sheldrick, 2014)'
_diffrn_ambient_temperature 100(2)
_diffrn_measured_fraction_theta_full 0.999
_diffrn_measured_fraction_theta_max 0.999
_diffrn_measurement_device_type 'D8Quest Eco Photon50'
_diffrn_measurement_method \w
_diffrn_radiation_monochromator graphite
_diffrn_radiation_probe x-ray
_diffrn_radiation_type MoK\a
_diffrn_radiation_wavelength 0.71073
_diffrn_reflns_av_R_equivalents 0.026
_diffrn_reflns_av_unetI/netI 0.0176
_diffrn_reflns_Laue_measured_fraction_full 0.999
_diffrn_reflns_Laue_measured_fraction_max 0.999
_diffrn_reflns_limit_h_max 19
_diffrn_reflns_limit_h_min -16
_diffrn_reflns_limit_k_max 19
_diffrn_reflns_limit_k_min -19
_diffrn_reflns_limit_l_max 18
_diffrn_reflns_limit_l_min -18
_diffrn_reflns_number 11862
_diffrn_reflns_point_group_measured_fraction_full 0.999
_diffrn_reflns_point_group_measured_fraction_max 0.999
_diffrn_reflns_theta_full 25.242
_diffrn_reflns_theta_max 27.095
_diffrn_reflns_theta_min 2.395
_diffrn_standards_decay_% 0
_diffrn_standards_interval_count 0
_diffrn_standards_interval_time 0
_diffrn_standards_number 0
_exptl_absorpt_coefficient_mu 6.66
_exptl_absorpt_correction_T_max 0.691
_exptl_absorpt_correction_T_min 0.478
_exptl_absorpt_correction_type multi-scan
_exptl_absorpt_process_details 'SADABS-2016/2 (Krause, 2015)'
_exptl_crystal_colour yellow
_exptl_crystal_density_diffrn 2.001
_exptl_crystal_density_method 'not measured'
_exptl_crystal_description block
_exptl_crystal_F_000 1848
_exptl_crystal_size_max 0.13
_exptl_crystal_size_mid 0.11
_exptl_crystal_size_min 0.06
_refine_diff_density_max 1.813
_refine_diff_density_min -1.585
_refine_diff_density_rms 0.11
_refine_ls_extinction_method none
_refine_ls_goodness_of_fit_ref 1.094
_refine_ls_hydrogen_treatment mixed
_refine_ls_matrix_type full
_refine_ls_number_constraints 0
_refine_ls_number_parameters 195
_refine_ls_number_reflns 1918
_refine_ls_number_restraints 7
_refine_ls_restrained_S_all 1.194
_refine_ls_R_factor_all 0.0225
_refine_ls_R_factor_gt 0.0187
_refine_ls_shift/su_max 0.012
_refine_ls_shift/su_mean 0
_refine_ls_structure_factor_coef Fsqd
_refine_ls_weighting_details 'w=1/[\s^2^(Fo^2^)+(0.0244P)^2^+8.0040P] where P=(Fo^2^+2Fc^2^)/3'
_refine_ls_weighting_scheme calc
_refine_ls_wR_factor_gt 0.0448
_refine_ls_wR_factor_ref 0.0462
_reflns_Friedel_coverage 0
_reflns_number_gt 1735
_reflns_number_total 1918
_reflns_threshold_expression 'I > 2\s(I)'
_cod_data_source_file d0sc04871b2.cif
_cod_data_source_block shelx_CCDC1
_cod_depositor_comments 'Adding full bibliography for 1560183--1560185.cif.'
_cod_database_code 1560184

loop_
_symmetry_equiv_pos_as_xyz
'x, y, z'
'-x, -y, z+1/2'
'-x, y, -z+1/2'
'x, -y, -z'
'x+1/2, y+1/2, z'
'-x+1/2, -y+1/2, z+1/2'
'-x+1/2, y+1/2, -z+1/2'
'x+1/2, -y+1/2, -z'
'-x, -y, -z'
'x, y, -z-1/2'
'x, -y, z-1/2'
'-x, y, z'
'-x+1/2, -y+1/2, -z'
'x+1/2, y+1/2, -z-1/2'
'x+1/2, -y+1/2, z-1/2'
'-x+1/2, y+1/2, z'

loop_
_atom_site_label
_atom_site_type_symbol
_atom_site_fract_x
_atom_site_fract_y
_atom_site_fract_z
_atom_site_U_iso_or_equiv
_atom_site_adp_type
_atom_site_occupancy
_atom_site_site_symmetry_order
_atom_site_calc_flag
_atom_site_refinement_flags_posn
_atom_site_refinement_flags_adp
_atom_site_refinement_flags_occupancy
_atom_site_disorder_assembly
_atom_site_disorder_group
Ho1 Ho 0.5 0.44467(2) 0.25 0.01370(8) Uani 1 4 d S T P . .
Ir1 Ir 0.5 0.81398(2) 0.25 0.01422(7) Uani 1 4 d S T P . .
N2 N 0.5 1.0218(4) 0.25 0.0381(15) Uani 1 4 d S T P . .
N1 N 0.5 0.6056(3) 0.25 0.0231(11) Uani 1 4 d S T P . .
O3 O 0.4072(3) 0.3170(2) 0.25 0.0589(15) Uani 1 2 d S T P . .
H3A H 0.345586 0.328878 0.267308 0.088 Uiso 0.5 1 d R U P . .
H3B H 0.423015 0.273858 0.29793 0.088 Uiso 0.5 1 d R U P . .
C1 C 0.5 0.6820(4) 0.25 0.0163(11) Uani 1 4 d S T P . .
C3 C 0.5 0.8154(3) 0.1065(3) 0.0201(9) Uani 1 2 d S T P . .
C2 C 0.5 0.9482(4) 0.25 0.0257(15) Uani 1 4 d S T P . .
N3 N 0.5 0.8169(3) 0.0259(3) 0.0361(10) Uani 1 2 d S T P . .
C4 C 0.6364(3) 0.8128(3) 0.25 0.0385(14) Uani 1 2 d S TU P . .
O1S O 0.4286(3) 0.1735(3) 0.1531(3) 0.0260(10) Uani 0.5 1 d G . P . .
H1SA H 0.442823 0.122988 0.179956 0.039 Uiso 0.5 1 d G U P . .
H1SB H 0.46147 0.181129 0.102295 0.039 Uiso 0.5 1 d G U P . .
N4 N 0.7121(4) 0.8108(4) 0.25 0.090(2) Uani 1 2 d S TU P . .
C5 C 0.6810(5) 0.5381(4) 0.1389(5) 0.0234(13) Uani 0.5 1 d . . P A 1
O1 O 0.6359(3) 0.4882(3) 0.1923(3) 0.0268(10) Uani 0.5 1 d . . P A 1
C9 C 0.7756(6) 0.5467(6) 0.1490(7) 0.048(2) Uani 0.5 1 d . . P A 1
H9 H 0.805187 0.518305 0.200066 0.057 Uiso 0.5 1 calc R U P A 1
C7 C 0.6972(10) 0.6340(5) 0.0036(6) 0.060(3) Uani 0.5 1 d . . P A 1
H7 H 0.670531 0.665502 -0.047094 0.072 Uiso 0.5 1 calc R U P A 1
C8 C 0.8241(8) 0.5947(8) 0.0869(10) 0.072(3) Uani 0.5 1 d . . P A 1
H8 H 0.887467 0.59848 0.094626 0.087 Uiso 0.5 1 calc R U P A 1
N5 N 0.7848(12) 0.6373(11) 0.0142(11) 0.059(5) Uani 0.5 1 d . . P A 1
H5N H 0.817901 0.667248 -0.026054 0.10(4) Uiso 0.5 1 calc R . P A 1
C6 C 0.6425(6) 0.5866(6) 0.0634(6) 0.0371(17) Uani 0.5 1 d . . P A 1
H6 H 0.579207 0.586379 0.054071 0.044 Uiso 0.5 1 calc R U P A 1
C10 C 0.3792(4) 0.4075(4) 0.4441(4) 0.0223(12) Uani 0.5 1 d . . P A 2
C11 C 0.2920(5) 0.4169(5) 0.4062(5) 0.0307(15) Uani 0.5 1 d . . P A 2
H11 H 0.284715 0.439269 0.34396 0.037 Uiso 0.5 1 calc R U P A 2
C13 C 0.3084(6) 0.3518(5) 0.5843(6) 0.0376(18) Uani 0.5 1 d . . P A 2
H13 H 0.313617 0.328523 0.646329 0.045 Uiso 0.5 1 calc R U P A 2
C12 C 0.2184(6) 0.3944(6) 0.4572(7) 0.0376(19) Uani 0.5 1 d . . P A 2
H12 H 0.160276 0.400549 0.430098 0.045 Uiso 0.5 1 calc R U P A 2
N6 N 0.2271(8) 0.3629(10) 0.5478(7) 0.035(3) Uani 0.5 1 d . . P A 2
H6N H 0.179046 0.350152 0.581347 0.042 Uiso 0.5 1 calc R U P A 2
C14 C 0.3844(5) 0.3725(5) 0.5361(5) 0.0308(15) Uani 0.5 1 d . . P A 2
H14 H 0.441513 0.363292 0.564555 0.037 Uiso 0.5 1 calc R U P A 2
O2 O 0.4501(3) 0.4299(3) 0.3981(3) 0.0270(10) Uani 0.5 1 d . . P A 2

loop_
_atom_site_aniso_label
_atom_site_aniso_U_11
_atom_site_aniso_U_22
_atom_site_aniso_U_33
_atom_site_aniso_U_23
_atom_site_aniso_U_13
_atom_site_aniso_U_12
Ho1 0.01161(14) 0.01357(13) 0.01593(14) 0 0 0
Ir1 0.01318(12) 0.01334(11) 0.01615(12) 0 0 0
N2 0.045(4) 0.017(3) 0.052(4) 0 0 0
N1 0.024(3) 0.021(3) 0.025(3) 0 0 0
O3 0.0145(18) 0.0199(18) 0.142(5) 0 0 -0.0018(13)
C1 0.019(3) 0.017(3) 0.013(3) 0 0 0
C3 0.017(2) 0.023(2) 0.020(2) 0.0034(17) 0 0
C2 0.026(4) 0.018(3) 0.033(4) 0 0 0
N3 0.038(3) 0.045(3) 0.025(2) 0.0059(19) 0 0
C4 0.018(2) 0.018(2) 0.080(4) 0 0 -0.0012(16)
O1S 0.027(2) 0.028(2) 0.023(2) -0.0013(19) -0.0016(19) 0.0030(19)
N4 0.036(3) 0.051(3) 0.185(6) 0 0 -0.001(2)
C5 0.025(3) 0.020(3) 0.025(3) 0.001(3) 0.004(3) 0.000(2)
O1 0.018(2) 0.024(2) 0.038(3) 0.007(2) 0.007(2) -0.0021(17)
C9 0.024(4) 0.052(5) 0.068(6) 0.015(4) 0.005(4) -0.011(3)
C7 0.127(12) 0.028(5) 0.025(5) 0.004(3) 0.014(6) 0.008(5)
C8 0.040(6) 0.071(7) 0.105(10) -0.001(7) 0.029(6) -0.023(5)
N5 0.072(8) 0.045(6) 0.061(11) 0.019(8) 0.044(8) -0.012(5)
C6 0.044(5) 0.034(4) 0.033(4) -0.002(4) -0.003(4) 0.004(4)
C10 0.025(3) 0.023(3) 0.019(3) -0.003(2) 0.002(2) -0.001(2)
C11 0.023(3) 0.047(4) 0.022(3) -0.006(3) -0.003(3) -0.006(3)
C13 0.042(5) 0.037(4) 0.034(4) 0.012(3) 0.015(4) 0.001(3)
C12 0.028(4) 0.049(5) 0.035(5) 0.000(4) 0.000(4) -0.009(3)
N6 0.037(6) 0.042(5) 0.026(6) 0.000(5) 0.014(5) -0.017(4)
C14 0.032(4) 0.035(4) 0.025(4) 0.005(3) 0.000(3) 0.004(3)
O2 0.023(2) 0.038(3) 0.019(2) -0.002(2) 0.0044(19) -0.0044(19)

loop_
_atom_type_symbol
_atom_type_description
_atom_type_scat_dispersion_real
_atom_type_scat_dispersion_imag
_atom_type_scat_source
C C 0.0033 0.0016 'International Tables Vol C Tables 4.2.6.8 and 6.1.1.4'
H H 0 0 'International Tables Vol C Tables 4.2.6.8 and 6.1.1.4'
Ir Ir -1.4442 7.9887 'International Tables Vol C Tables 4.2.6.8 and 6.1.1.4'
Ho Ho -0.2175 4.6783 'International Tables Vol C Tables 4.2.6.8 and 6.1.1.4'
N N 0.0061 0.0033 'International Tables Vol C Tables 4.2.6.8 and 6.1.1.4'
O O 0.0106 0.006 'International Tables Vol C Tables 4.2.6.8 and 6.1.1.4'

loop_
_geom_angle_atom_site_label_1
_geom_angle_atom_site_label_2
_geom_angle_atom_site_label_3
_geom_angle
_geom_angle_site_symmetry_1
_geom_angle_site_symmetry_3
_geom_angle_publ_flag
O2 Ho1 O2 168.5(2) 10_556 12_655 ?
O2 Ho1 O2 139.4(2) 10_556 . ?
O2 Ho1 O2 38.8(2) 12_655 . ?
O2 Ho1 O2 168.5(2) 3_655 . ?
O1 Ho1 O1 146.2(2) 10_556 12_655 ?
O1 Ho1 O1 125.0(2) 10_556 3_655 ?
O1 Ho1 O1 42.0(2) 12_655 3_655 ?
O1 Ho1 O1 42.0(2) 10_556 . ?
O1 Ho1 O1 125.0(2) 12_655 . ?
O1 Ho1 O1 146.2(2) 3_655 . ?
O2 Ho1 O3 74.08(12) 10_556 . ?
O2 Ho1 O3 96.33(13) 12_655 . ?
O2 Ho1 O3 96.33(13) 3_655 . ?
O2 Ho1 O3 74.08(12) . . ?
O1 Ho1 O3 138.63(14) 10_556 . ?
O1 Ho1 O3 73.98(14) 12_655 . ?
O1 Ho1 O3 73.98(14) 3_655 . ?
O1 Ho1 O3 138.63(14) . . ?
O1 Ho1 O3 73.98(14) 10_556 3_655 ?
O1 Ho1 O3 138.63(14) 12_655 3_655 ?
O1 Ho1 O3 138.63(14) 3_655 3_655 ?
O1 Ho1 O3 73.99(14) . 3_655 ?
O3 Ho1 O3 70.70(18) . 3_655 ?
O2 Ho1 N1 95.77(12) 10_556 . ?
O2 Ho1 N1 95.77(12) 12_655 . ?
O2 Ho1 N1 95.77(12) 3_655 . ?
O2 Ho1 N1 95.77(12) . . ?
O1 Ho1 N1 73.09(11) 10_556 . ?
O1 Ho1 N1 73.09(11) 12_655 . ?
O1 Ho1 N1 73.09(11) 3_655 . ?
O1 Ho1 N1 73.09(11) . . ?
O3 Ho1 N1 144.65(9) . . ?
O3 Ho1 N1 144.65(9) 3_655 . ?
C1 Ir1 C4 89.48(13) . 3_655 ?
C1 Ir1 C4 89.48(13) . . ?
C4 Ir1 C4 179.0(3) 3_655 . ?
C1 Ir1 C3 90.61(12) . 10_556 ?
C4 Ir1 C3 90.005(2) 3_655 10_556 ?
C4 Ir1 C3 90.005(2) . 10_556 ?
C1 Ir1 C3 90.61(12) . . ?
C4 Ir1 C3 90.005(2) 3_655 . ?
C4 Ir1 C3 90.005(2) . . ?
C3 Ir1 C3 178.8(2) 10_556 . ?
C1 Ir1 C2 180 . . ?
C4 Ir1 C2 90.52(13) 3_655 . ?
C4 Ir1 C2 90.52(13) . . ?
C3 Ir1 C2 89.39(12) 10_556 . ?
C3 Ir1 C2 89.39(12) . . ?
C1 N1 Ho1 180 . . ?
Ho1 O3 H3A 113.3 . . ?
Ho1 O3 H3B 114.3 . . ?
H3A O3 H3B 100.3 . . ?
N1 C1 Ir1 180 . . ?
N3 C3 Ir1 179.4(4) . . ?
N2 C2 Ir1 180 . . ?
N4 C4 Ir1 179.0(5) . . ?
H1SA O1S H1SB 109.5 . . ?
O1 C5 C6 123.2(7) . . ?
O1 C5 C9 121.4(7) . . ?
C6 C5 C9 115.3(7) . . ?
C5 O1 O1 126.7(4) . 10_556 ?
C5 O1 Ho1 149.3(4) . . ?
O1 O1 Ho1 68.98(12) 10_556 . ?
C8 C9 C5 120.9(10) . . ?
C8 C9 H9 119.6 . . ?
C5 C9 H9 119.6 . . ?
N5 C7 C6 122.5(11) . . ?
N5 C7 H7 118.8 . . ?
C6 C7 H7 118.8 . . ?
N5 C8 C9 121.6(11) . . ?
N5 C8 H8 119.2 . . ?
C9 C8 H8 119.2 . . ?
C7 N5 C8 119.9(10) . . ?
C7 N5 H5N 120.1 . . ?
C8 N5 H5N 120.1 . . ?
C7 C6 C5 119.7(9) . . ?
C7 C6 H6 120.1 . . ?
C5 C6 H6 120.1 . . ?
O2 C10 C14 121.5(6) . . ?
O2 C10 C11 122.4(6) . . ?
C14 C10 C11 116.1(6) . . ?
C12 C11 C10 121.0(7) . . ?
C12 C11 H11 119.5 . . ?
C10 C11 H11 119.5 . . ?
N6 C13 C14 122.3(8) . . ?
N6 C13 H13 118.8 . . ?
C14 C13 H13 118.8 . . ?
C11 C12 N6 120.6(9) . . ?
C11 C12 H12 119.7 . . ?
N6 C12 H12 119.7 . . ?
C13 N6 C12 119.6(9) . . ?
C13 N6 H6N 120.2 . . ?
C12 N6 H6N 120.2 . . ?
C13 C14 C10 120.4(7) . . ?
C13 C14 H14 119.8 . . ?
C10 C14 H14 119.8 . . ?
C10 O2 O2 145.2(4) . 12_655 ?
C10 O2 Ho1 140.7(4) . . ?
O2 O2 Ho1 70.59(12) 12_655 . ?

loop_
_geom_bond_atom_site_label_1
_geom_bond_atom_site_label_2
_geom_bond_distance
_geom_bond_site_symmetry_2
_geom_bond_publ_flag
Ho1 O2 2.235(4) 10_556 ?
Ho1 O2 2.235(4) 12_655 ?
Ho1 O2 2.235(4) 3_655 ?
Ho1 O2 2.235(4) . ?
Ho1 O1 2.278(4) 10_556 ?
Ho1 O1 2.278(4) 12_655 ?
Ho1 O1 2.278(4) 3_655 ?
Ho1 O1 2.278(4) . ?
Ho1 O3 2.385(3) . ?
Ho1 O3 2.385(3) 3_655 ?
Ho1 N1 2.452(5) . ?
Ir1 C1 2.011(6) . ?
Ir1 C4 2.029(5) 3_655 ?
Ir1 C4 2.029(5) . ?
Ir1 C3 2.030(4) 10_556 ?
Ir1 C3 2.030(4) . ?
Ir1 C2 2.045(6) . ?
N2 C2 1.121(8) . ?
N1 C1 1.163(8) . ?
O3 H3A 0.9659 . ?
O3 H3B 0.9729 . ?
C3 N3 1.141(6) . ?
C4 N4 1.126(8) . ?
O1S H1SA 0.884 . ?
O1S H1SB 0.877 . ?
C5 O1 1.265(8) . ?
C5 C6 1.419(11) . ?
C5 C9 1.420(10) . ?
O1 O1 1.634(10) 10_556 ?
C9 C8 1.351(13) . ?
C9 H9 0.95 . ?
C7 N5 1.31(2) . ?
C7 C6 1.378(14) . ?
C7 H7 0.95 . ?
C8 N5 1.35(2) . ?
C8 H8 0.95 . ?
N5 H5N 0.88 . ?
C6 H6 0.95 . ?
C10 O2 1.284(8) . ?
C10 C14 1.409(9) . ?
C10 C11 1.411(9) . ?
C11 C12 1.354(10) . ?
C11 H11 0.95 . ?
C13 N6 1.325(15) . ?
C13 C14 1.358(11) . ?
C13 H13 0.95 . ?
C12 N6 1.376(13) . ?
C12 H12 0.95 . ?
N6 H6N 0.88 . ?
C14 H14 0.95 . ?
O2 O2 1.485(9) 12_655 ?
